data_7117366
loop_
_publ_author_name
'Qi-Lin Wang'
'Tian Cai'
'Jing Zhou'
'Fang Tian'
'Xiao-Ying Xu'
'Li-Xin Wang'

_publ_section_title
;
 An unprecedented base-promoted domino reaction of methyleneindolinones
 and N-tosyloxycarbamates for the construction of bispirooxindoles and
 spiroaziridine oxindoles
;
_journal_name_full Chem.Commun.
_journal_page_first 10726
_journal_paper_doi 10.1039/C5cc03793J
_journal_volume 51
_journal_year 2015
_chemical_formula_moiety 'C24 H24 N2 O7'
_chemical_formula_sum 'C24 H24 N2 O7'
_chemical_formula_weight 452.45
_chemical_name_systematic
; 
 ? 
;
_space_group_IT_number 2
_symmetry_cell_setting triclinic
_symmetry_space_group_name_Hall '-P 1'
_symmetry_space_group_name_H-M 'P -1'
_atom_sites_solution_hydrogens geom
_atom_sites_solution_primary direct
_atom_sites_solution_secondary difmap
_audit_creation_method SHELXL-97
_audit_update_record
;
2014-01-07 deposited with the CCDC.
2015-05-21 downloaded from the CCDC.
;
_cell_angle_alpha 87.147(15)
_cell_angle_beta 79.429(16)
_cell_angle_gamma 89.310(15)
_cell_formula_units_Z 2
_cell_length_a 6.647(8)
_cell_length_b 12.469(15)
_cell_length_c 14.173(16)
_cell_measurement_reflns_used 1919
_cell_measurement_temperature 100(2)
_cell_measurement_theta_max 28.70
_cell_measurement_theta_min 3.12
_cell_volume 1153(2)
_computing_cell_refinement 'Bruker SAINT'
_computing_data_collection 'Bruker APEX2'
_computing_data_reduction 'Bruker SAINT'
_computing_molecular_graphics 'Bruker SHELXTL'
_computing_publication_material 'Bruker SHELXTL'
_computing_structure_refinement 'SHELXL-97 (Sheldrick, 2008)'
_computing_structure_solution 'SHELXS-97 (Sheldrick, 2008)'
_diffrn_ambient_temperature 100(2)
_diffrn_measured_fraction_theta_full 0.984
_diffrn_measured_fraction_theta_max 0.984
_diffrn_measurement_device_type 'Bruker APEX-II CCD'
_diffrn_measurement_method '\f and \w scans'
_diffrn_radiation_monochromator graphite
_diffrn_radiation_source 'fine-focus sealed tube'
_diffrn_radiation_type MoK\a
_diffrn_radiation_wavelength 0.71073
_diffrn_reflns_av_R_equivalents 0.1587
_diffrn_reflns_av_sigmaI/netI 0.2079
_diffrn_reflns_limit_h_max 8
_diffrn_reflns_limit_h_min -8
_diffrn_reflns_limit_k_max 16
_diffrn_reflns_limit_k_min -16
_diffrn_reflns_limit_l_max 18
_diffrn_reflns_limit_l_min -18
_diffrn_reflns_number 13439
_diffrn_reflns_theta_full 27.99
_diffrn_reflns_theta_max 27.99
_diffrn_reflns_theta_min 1.46
_exptl_absorpt_coefficient_mu 0.097
_exptl_absorpt_correction_T_max 0.9933
_exptl_absorpt_correction_T_min 0.8797
_exptl_absorpt_correction_type multi-scan
_exptl_absorpt_process_details sadabs
_exptl_crystal_colour colourless
_exptl_crystal_density_diffrn 1.303
_exptl_crystal_density_method 'not measured'
_exptl_crystal_description needle
_exptl_crystal_F_000 476
_exptl_crystal_size_max 1.36
_exptl_crystal_size_mid 0.09
_exptl_crystal_size_min 0.07
_refine_diff_density_max 0.669
_refine_diff_density_min -0.499
_refine_diff_density_rms 0.127
_refine_ls_extinction_method none
_refine_ls_goodness_of_fit_ref 1.079
_refine_ls_hydrogen_treatment constr
_refine_ls_matrix_type full
_refine_ls_number_parameters 302
_refine_ls_number_reflns 5478
_refine_ls_number_restraints 0
_refine_ls_restrained_S_all 1.079
_refine_ls_R_factor_all 0.2708
_refine_ls_R_factor_gt 0.1679
_refine_ls_shift/su_max 0.000
_refine_ls_shift/su_mean 0.000
_refine_ls_structure_factor_coef Fsqd
_refine_ls_weighting_details 'calc w=1/[\s^2^(Fo^2^)+(0.1847P)^2^+6.0367P] where P=(Fo^2^+2Fc^2^)/3'
_refine_ls_weighting_scheme calc
_refine_ls_wR_factor_gt 0.4117
_refine_ls_wR_factor_ref 0.4605
_reflns_number_gt 2419
_reflns_number_total 5478
_reflns_threshold_expression >2sigma(I)
_cod_data_source_file c5cc03793j2.cif
_cod_data_source_block mo_wlx_wql_1_0m
_cod_database_code 7117366

loop_
_symmetry_equiv_pos_as_xyz
'x, y, z'
'-x, -y, -z'

loop_
_atom_site_label
_atom_site_type_symbol
_atom_site_fract_x
_atom_site_fract_y
_atom_site_fract_z
_atom_site_U_iso_or_equiv
_atom_site_adp_type
_atom_site_occupancy
_atom_site_symmetry_multiplicity
_atom_site_calc_flag
_atom_site_refinement_flags
_atom_site_disorder_assembly
_atom_site_disorder_group
O1 O 0.7631(11) -0.2577(4) 0.8312(4) 0.0508(18) Uani 1 1 d . . .
O2 O 1.0111(11) 0.1483(5) 0.5789(4) 0.0488(17) Uani 1 1 d . . .
O3 O 1.1866(10) 0.0460(5) 0.6748(4) 0.0469(16) Uani 1 1 d . . .
O4 O 0.6603(10) 0.3344(5) 0.7970(5) 0.0453(16) Uani 1 1 d . . .
O5 O 0.3802(9) 0.2492(4) 0.7669(4) 0.0362(14) Uani 1 1 d . . .
O6 O 0.7805(10) -0.0786(5) 0.7215(4) 0.0434(16) Uani 1 1 d . . .
O7 O 0.7132(10) -0.2447(4) 0.9932(4) 0.0406(15) Uani 1 1 d . . .
N1 N 0.7532(9) -0.0921(5) 0.8909(4) 0.0237(13) Uani 1 1 d . . .
C1 C 0.5361(16) -0.4111(9) 0.8818(13) 0.098(6) Uani 1 1 d . . .
H1A H 0.5088 -0.3869 0.9477 0.147 Uiso 1 1 calc R . .
H1B H 0.5270 -0.4896 0.8832 0.147 Uiso 1 1 calc R . .
H1C H 0.4348 -0.3794 0.8463 0.147 Uiso 1 1 calc R . .
C2 C 0.7462(13) -0.3766(7) 0.8333(7) 0.039(2) Uani 1 1 d . . .
C3 C 0.7409(10) -0.2056(6) 0.9121(6) 0.0260(17) Uani 1 1 d . . .
C4 C 0.7728(11) -0.0404(6) 0.7991(6) 0.0290(17) Uani 1 1 d . . .
C5 C 0.7799(12) 0.0809(6) 0.8145(6) 0.0303(18) Uani 1 1 d . . .
N2 N 0.9055(10) 0.1491(5) 0.7397(5) 0.0325(16) Uani 1 1 d . . .
C7 C 1.0429(14) 0.1050(7) 0.6635(6) 0.0356(19) Uani 1 1 d . . .
C8 C 1.1654(16) 0.1208(7) 0.4951(7) 0.048(2) Uani 1 1 d . . .
H8A H 1.1052 0.1296 0.4362 0.057 Uiso 1 1 calc R . .
H8B H 1.2061 0.0446 0.5023 0.057 Uiso 1 1 calc R . .
C9 C 1.3541(17) 0.1917(7) 0.4845(7) 0.048(2) Uani 1 1 d . . .
C10 C 1.3585(18) 0.2874(8) 0.5324(8) 0.056(3) Uani 1 1 d . . .
H10 H 1.2393 0.3096 0.5748 0.067 Uiso 1 1 calc R . .
C11 C 1.5329(19) 0.3500(8) 0.5190(8) 0.061(3) Uani 1 1 d . . .
H11 H 1.5326 0.4128 0.5542 0.074 Uiso 1 1 calc R . .
C12 C 1.705(2) 0.3232(10) 0.4562(9) 0.071(3) Uani 1 1 d . . .
H12 H 1.8238 0.3670 0.4474 0.085 Uiso 1 1 calc R . .
C13 C 0.6870(13) 0.1518(6) 0.7432(6) 0.0335(19) Uani 1 1 d . . .
H13 H 0.6368 0.1139 0.6915 0.040 Uiso 1 1 calc R . .
C14 C 0.5785(14) 0.2556(7) 0.7723(6) 0.037(2) Uani 1 1 d . . .
C15 C 0.2575(14) 0.3441(6) 0.7934(7) 0.041(2) Uani 1 1 d . . .
H15A H 0.2601 0.3586 0.8605 0.061 Uiso 1 1 calc R . .
H15B H 0.1160 0.3317 0.7859 0.061 Uiso 1 1 calc R . .
H15C H 0.3136 0.4057 0.7517 0.061 Uiso 1 1 calc R . .
C16 C 0.9077(18) -0.4288(10) 0.8763(12) 0.090(5) Uani 1 1 d . . .
H16A H 1.0388 -0.3937 0.8505 0.136 Uiso 1 1 calc R . .
H16B H 0.9164 -0.5047 0.8611 0.136 Uiso 1 1 calc R . .
H16C H 0.8763 -0.4231 0.9462 0.136 Uiso 1 1 calc R . .
C17 C 0.7522(10) -0.0131(6) 0.9632(5) 0.0246(16) Uani 1 1 d . . .
C18 C 0.7725(10) 0.0908(5) 0.9196(5) 0.0240(16) Uani 1 1 d . . .
C19 C 0.7833(11) 0.1802(6) 0.9734(6) 0.0287(17) Uani 1 1 d . . .
H19 H 0.7992 0.2503 0.9436 0.034 Uiso 1 1 calc R . .
C20 C 0.7700(10) 0.1636(6) 1.0727(6) 0.0275(17) Uani 1 1 d . . .
H20 H 0.7764 0.2231 1.1114 0.033 Uiso 1 1 calc R . .
C21 C 0.7475(11) 0.0600(6) 1.1150(6) 0.0292(17) Uani 1 1 d . . .
H21 H 0.7370 0.0509 1.1827 0.035 Uiso 1 1 calc R . .
C22 C 0.7398(10) -0.0291(6) 1.0635(5) 0.0248(16) Uani 1 1 d . . .
H22 H 0.7265 -0.0990 1.0939 0.030 Uiso 1 1 calc R . .
C23 C 1.5307(18) 0.1644(9) 0.4200(7) 0.056(3) Uani 1 1 d . . .
H23 H 1.5321 0.1004 0.3862 0.068 Uiso 1 1 calc R . .
C24 C 1.704(2) 0.2287(10) 0.4041(9) 0.068(3) Uani 1 1 d . . .
H24 H 1.8212 0.2097 0.3588 0.082 Uiso 1 1 calc R . .
C6 C 0.773(4) -0.3989(10) 0.7267(9) 0.157(11) Uani 1 1 d . . .
H6A H 0.9052 -0.3709 0.6930 0.236 Uiso 1 1 calc R . .
H6B H 0.6625 -0.3636 0.6994 0.236 Uiso 1 1 calc R . .
H6C H 0.7679 -0.4765 0.7194 0.236 Uiso 1 1 calc R . .

loop_
_atom_site_aniso_label
_atom_site_aniso_U_11
_atom_site_aniso_U_22
_atom_site_aniso_U_33
_atom_site_aniso_U_23
_atom_site_aniso_U_13
_atom_site_aniso_U_12
O1 0.095(5) 0.018(3) 0.035(4) -0.007(2) 0.002(3) -0.017(3)
O2 0.071(5) 0.046(4) 0.029(3) -0.002(3) -0.009(3) -0.005(3)
O3 0.054(4) 0.041(4) 0.043(4) 0.003(3) 0.000(3) -0.008(3)
O4 0.052(4) 0.033(3) 0.057(4) -0.005(3) -0.025(3) -0.006(3)
O5 0.046(3) 0.026(3) 0.041(3) -0.008(2) -0.017(3) -0.005(2)
O6 0.064(4) 0.030(3) 0.039(4) -0.005(3) -0.015(3) -0.012(3)
O7 0.060(4) 0.028(3) 0.033(3) 0.000(3) -0.008(3) -0.007(3)
N1 0.022(3) 0.018(3) 0.031(3) -0.003(3) -0.003(2) -0.009(2)
C1 0.030(5) 0.050(7) 0.206(17) -0.049(9) 0.011(7) -0.013(5)
C2 0.034(4) 0.028(4) 0.054(6) -0.007(4) 0.000(4) -0.003(3)
C3 0.012(3) 0.028(4) 0.038(5) -0.005(3) -0.004(3) -0.008(3)
C4 0.029(4) 0.024(4) 0.037(5) -0.004(3) -0.010(3) -0.016(3)
C5 0.037(4) 0.024(4) 0.032(4) 0.002(3) -0.012(3) -0.009(3)
N2 0.043(4) 0.029(3) 0.027(4) 0.000(3) -0.010(3) -0.011(3)
C7 0.048(5) 0.031(4) 0.028(4) -0.002(4) -0.006(4) -0.009(4)
C8 0.070(7) 0.033(5) 0.040(5) -0.009(4) -0.009(5) -0.011(4)
C9 0.074(7) 0.034(5) 0.038(5) 0.003(4) -0.013(5) -0.008(5)
C10 0.069(7) 0.049(6) 0.046(6) 0.006(5) -0.006(5) -0.002(5)
C11 0.091(9) 0.042(6) 0.055(7) -0.009(5) -0.018(6) -0.017(6)
C12 0.086(9) 0.070(8) 0.060(8) -0.012(6) -0.016(7) -0.020(7)
C13 0.047(5) 0.024(4) 0.034(5) -0.008(3) -0.018(4) -0.009(3)
C14 0.049(5) 0.033(5) 0.034(5) 0.001(4) -0.017(4) -0.018(4)
C15 0.051(5) 0.021(4) 0.050(6) -0.011(4) -0.004(4) -0.004(4)
C16 0.061(7) 0.059(7) 0.177(15) -0.070(9) -0.075(9) 0.037(6)
C17 0.009(3) 0.028(4) 0.036(4) -0.002(3) -0.002(3) -0.005(3)
C18 0.020(3) 0.020(3) 0.035(4) -0.002(3) -0.010(3) -0.010(3)
C19 0.019(4) 0.024(4) 0.045(5) -0.008(3) -0.010(3) -0.008(3)
C20 0.017(3) 0.034(4) 0.033(4) -0.015(3) -0.006(3) -0.002(3)
C21 0.018(3) 0.039(5) 0.031(4) -0.006(3) -0.004(3) -0.002(3)
C22 0.015(3) 0.024(4) 0.033(4) 0.001(3) 0.000(3) -0.006(3)
C23 0.081(8) 0.053(6) 0.035(5) -0.002(5) -0.010(5) -0.013(6)
C24 0.077(8) 0.072(8) 0.055(7) 0.000(6) -0.013(6) 0.000(6)
C6 0.38(3) 0.038(7) 0.038(7) -0.004(6) 0.000(12) -0.053(12)

loop_
_atom_type_symbol
_atom_type_description
_atom_type_scat_dispersion_real
_atom_type_scat_dispersion_imag
_atom_type_scat_source
C C 0.0033 0.0016 'International Tables Vol C Tables 4.2.6.8 and 6.1.1.4'
H H 0.0000 0.0000 'International Tables Vol C Tables 4.2.6.8 and 6.1.1.4'
N N 0.0061 0.0033 'International Tables Vol C Tables 4.2.6.8 and 6.1.1.4'
O O 0.0106 0.0060 'International Tables Vol C Tables 4.2.6.8 and 6.1.1.4'

loop_
_geom_angle_atom_site_label_1
_geom_angle_atom_site_label_2
_geom_angle_atom_site_label_3
_geom_angle
_geom_angle_site_symmetry_1
_geom_angle_site_symmetry_3
C3 O1 C2 121.0(7) . .
C7 O2 C8 115.1(8) . .
C14 O5 C15 115.8(6) . .
C4 N1 C3 126.1(6) . .
C4 N1 C17 110.1(6) . .
C3 N1 C17 123.8(6) . .
C2 C1 H1A 109.5 . .
C2 C1 H1B 109.5 . .
H1A C1 H1B 109.5 . .
C2 C1 H1C 109.5 . .
H1A C1 H1C 109.5 . .
H1B C1 H1C 109.5 . .
C16 C2 O1 111.4(8) . .
C16 C2 C1 112.9(11) . .
O1 C2 C1 110.2(8) . .
C16 C2 C6 110.8(13) . .
O1 C2 C6 102.4(8) . .
C1 C2 C6 108.6(13) . .
O7 C3 O1 127.0(7) . .
O7 C3 N1 122.8(7) . .
O1 C3 N1 110.2(7) . .
O6 C4 N1 129.6(7) . .
O6 C4 C5 124.3(7) . .
N1 C4 C5 106.1(6) . .
N2 C5 C18 123.9(6) . .
N2 C5 C13 57.8(5) . .
C18 C5 C13 130.3(7) . .
N2 C5 C4 118.1(7) . .
C18 C5 C4 106.0(6) . .
C13 C5 C4 114.6(6) . .
C7 N2 C13 122.6(7) . .
C7 N2 C5 121.7(7) . .
C13 N2 C5 63.0(5) . .
O3 C7 O2 125.2(8) . .
O3 C7 N2 123.8(8) . .
O2 C7 N2 110.4(8) . .
O2 C8 C9 111.3(7) . .
O2 C8 H8A 109.4 . .
C9 C8 H8A 109.4 . .
O2 C8 H8B 109.4 . .
C9 C8 H8B 109.4 . .
H8A C8 H8B 108.0 . .
C23 C9 C10 117.3(9) . .
C23 C9 C8 119.0(9) . .
C10 C9 C8 123.6(10) . .
C11 C10 C9 121.3(11) . .
C11 C10 H10 119.3 . .
C9 C10 H10 119.3 . .
C12 C11 C10 121.4(10) . .
C12 C11 H11 119.3 . .
C10 C11 H11 119.3 . .
C11 C12 C24 118.8(11) . .
C11 C12 H12 120.6 . .
C24 C12 H12 120.6 . .
N2 C13 C14 116.6(6) . .
N2 C13 C5 59.2(5) . .
C14 C13 C5 121.3(7) . .
N2 C13 H13 115.9 . .
C14 C13 H13 115.9 . .
C5 C13 H13 115.9 . .
O4 C14 O5 124.8(8) . .
O4 C14 C13 125.0(8) . .
O5 C14 C13 110.2(6) . .
O5 C15 H15A 109.5 . .
O5 C15 H15B 109.5 . .
H15A C15 H15B 109.5 . .
O5 C15 H15C 109.5 . .
H15A C15 H15C 109.5 . .
H15B C15 H15C 109.5 . .
C2 C16 H16A 109.5 . .
C2 C16 H16B 109.5 . .
H16A C16 H16B 109.5 . .
C2 C16 H16C 109.5 . .
H16A C16 H16C 109.5 . .
H16B C16 H16C 109.5 . .
C18 C17 C22 120.5(7) . .
C18 C17 N1 110.2(6) . .
C22 C17 N1 129.3(6) . .
C19 C18 C17 121.2(7) . .
C19 C18 C5 131.2(7) . .
C17 C18 C5 107.6(6) . .
C18 C19 C20 117.9(7) . .
C18 C19 H19 121.0 . .
C20 C19 H19 121.0 . .
C21 C20 C19 120.2(7) . .
C21 C20 H20 119.9 . .
C19 C20 H20 119.9 . .
C22 C21 C20 122.9(7) . .
C22 C21 H21 118.5 . .
C20 C21 H21 118.5 . .
C21 C22 C17 117.3(7) . .
C21 C22 H22 121.4 . .
C17 C22 H22 121.4 . .
C24 C23 C9 121.5(10) . .
C24 C23 H23 119.2 . .
C9 C23 H23 119.2 . .
C23 C24 C12 119.6(12) . .
C23 C24 H24 120.2 . .
C12 C24 H24 120.2 . .
C2 C6 H6A 109.5 . .
C2 C6 H6B 109.5 . .
H6A C6 H6B 109.5 . .
C2 C6 H6C 109.5 . .
H6A C6 H6C 109.5 . .
H6B C6 H6C 109.5 . .

loop_
_geom_bond_atom_site_label_1
_geom_bond_atom_site_label_2
_geom_bond_distance
_geom_bond_site_symmetry_2
O1 C3 1.330(10) .
O1 C2 1.486(10) .
O2 C7 1.342(10) .
O2 C8 1.472(12) .
O3 C7 1.227(10) .
O4 C14 1.224(10) .
O5 C14 1.338(10) .
O5 C15 1.454(10) .
O6 C4 1.212(10) .
O7 C3 1.209(9) .
N1 C4 1.407(10) .
N1 C3 1.433(10) .
N1 C17 1.455(10) .
C1 C2 1.497(13) .
C1 H1A 0.9800 .
C1 H1B 0.9800 .
C1 H1C 0.9800 .
C2 C16 1.460(14) .
C2 C6 1.527(16) .
C4 C5 1.542(11) .
C5 N2 1.465(10) .
C5 C18 1.492(11) .
C5 C13 1.521(11) .
N2 C7 1.410(11) .
N2 C13 1.444(11) .
C8 C9 1.524(14) .
C8 H8A 0.9900 .
C8 H8B 0.9900 .
C9 C23 1.399(15) .
C9 C10 1.405(14) .
C10 C11 1.383(15) .
C10 H10 0.9500 .
C11 C12 1.364(17) .
C11 H11 0.9500 .
C12 C24 1.422(17) .
C12 H12 0.9500 .
C13 C14 1.512(12) .
C13 H13 1.0000 .
C15 H15A 0.9800 .
C15 H15B 0.9800 .
C15 H15C 0.9800 .
C16 H16A 0.9800 .
C16 H16B 0.9800 .
C16 H16C 0.9800 .
C17 C18 1.404(10) .
C17 C22 1.413(11) .
C18 C19 1.391(11) .
C19 C20 1.400(11) .
C19 H19 0.9500 .
C20 C21 1.395(11) .
C20 H20 0.9500 .
C21 C22 1.365(11) .
C21 H21 0.9500 .
C22 H22 0.9500 .
C23 C24 1.390(16) .
C23 H23 0.9500 .
C24 H24 0.9500 .
C6 H6A 0.9800 .
C6 H6B 0.9800 .
C6 H6C 0.9800 .

loop_
_geom_torsion_atom_site_label_1
_geom_torsion_atom_site_label_2
_geom_torsion_atom_site_label_3
_geom_torsion_atom_site_label_4
_geom_torsion
_geom_torsion_site_symmetry_1
_geom_torsion_site_symmetry_2
_geom_torsion_site_symmetry_3
_geom_torsion_site_symmetry_4
C3 O1 C2 C16 -63.8(12) . . . .
C3 O1 C2 C1 62.3(12) . . . .
C3 O1 C2 C6 177.7(12) . . . .
C2 O1 C3 O7 2.8(12) . . . .
C2 O1 C3 N1 -176.9(7) . . . .
C4 N1 C3 O7 -176.0(7) . . . .
C17 N1 C3 O7 5.7(10) . . . .
C4 N1 C3 O1 3.8(10) . . . .
C17 N1 C3 O1 -174.6(6) . . . .
C3 N1 C4 O6 1.0(13) . . . .
C17 N1 C4 O6 179.6(8) . . . .
C3 N1 C4 C5 -179.9(6) . . . .
C17 N1 C4 C5 -1.4(8) . . . .
O6 C4 C5 N2 -34.2(11) . . . .
N1 C4 C5 N2 146.7(6) . . . .
O6 C4 C5 C18 -178.4(7) . . . .
N1 C4 C5 C18 2.5(8) . . . .
O6 C4 C5 C13 31.0(11) . . . .
N1 C4 C5 C13 -148.1(7) . . . .
C18 C5 N2 C7 126.9(8) . . . .
C13 C5 N2 C7 -113.3(8) . . . .
C4 C5 N2 C7 -10.5(10) . . . .
C18 C5 N2 C13 -119.8(9) . . . .
C4 C5 N2 C13 102.8(7) . . . .
C8 O2 C7 O3 -0.2(12) . . . .
C8 O2 C7 N2 171.1(6) . . . .
C13 N2 C7 O3 -136.2(8) . . . .
C5 N2 C7 O3 -60.0(11) . . . .
C13 N2 C7 O2 52.3(9) . . . .
C5 N2 C7 O2 128.5(7) . . . .
C7 O2 C8 C9 -81.8(9) . . . .
O2 C8 C9 C23 168.4(9) . . . .
O2 C8 C9 C10 -15.2(13) . . . .
C23 C9 C10 C11 -2.4(15) . . . .
C8 C9 C10 C11 -178.9(10) . . . .
C9 C10 C11 C12 2.4(17) . . . .
C10 C11 C12 C24 -0.3(18) . . . .
C7 N2 C13 C14 -135.8(8) . . . .
C5 N2 C13 C14 112.3(8) . . . .
C7 N2 C13 C5 112.0(8) . . . .
C18 C5 C13 N2 109.3(8) . . . .
C4 C5 C13 N2 -108.9(7) . . . .
N2 C5 C13 C14 -104.2(8) . . . .
C18 C5 C13 C14 5.1(12) . . . .
C4 C5 C13 C14 146.9(7) . . . .
C15 O5 C14 O4 -0.4(12) . . . .
C15 O5 C14 C13 179.8(7) . . . .
N2 C13 C14 O4 -3.5(12) . . . .
C5 C13 C14 O4 65.0(11) . . . .
N2 C13 C14 O5 176.3(7) . . . .
C5 C13 C14 O5 -115.2(8) . . . .
C4 N1 C17 C18 -0.4(8) . . . .
C3 N1 C17 C18 178.2(6) . . . .
C4 N1 C17 C22 -178.6(7) . . . .
C3 N1 C17 C22 0.0(10) . . . .
C22 C17 C18 C19 0.8(10) . . . .
N1 C17 C18 C19 -177.6(6) . . . .
C22 C17 C18 C5 -179.6(6) . . . .
N1 C17 C18 C5 2.0(8) . . . .
N2 C5 C18 C19 35.3(12) . . . .
C13 C5 C18 C19 -39.0(13) . . . .
C4 C5 C18 C19 176.8(7) . . . .
N2 C5 C18 C17 -144.3(7) . . . .
C13 C5 C18 C17 141.5(8) . . . .
C4 C5 C18 C17 -2.8(8) . . . .
C17 C18 C19 C20 -1.0(10) . . . .
C5 C18 C19 C20 179.5(7) . . . .
C18 C19 C20 C21 0.2(10) . . . .
C19 C20 C21 C22 0.8(11) . . . .
C20 C21 C22 C17 -1.0(10) . . . .
C18 C17 C22 C21 0.2(10) . . . .
N1 C17 C22 C21 178.3(6) . . . .
C10 C9 C23 C24 0.4(15) . . . .
C8 C9 C23 C24 177.0(9) . . . .
C9 C23 C24 C12 1.6(17) . . . .
C11 C12 C24 C23 -1.7(18) . . . .
